data_4324792
loop_
_publ_author_name
'Ramachandran Azhakar'
'Sankaranarayana Pillai Sarish'
'Ga\<sper Tav\<car'
'Herbert W. Roesky'
'Jakob Hey'
'Dietmar Stalke'
'Debasis Koley'

_publ_section_title
;
 Formation of Silicon Centered Spirocyclic Compounds: Reaction of
 N-Heterocyclic Stable Silylene with Benzoylpyridine, Diisopropyl
 Azodicarboxylate, and 1,2-Diphenylhydrazine
;
_journal_name_full 'Inorganic Chemistry'
_journal_page_first 3028
_journal_page_last 3036
_journal_paper_doi 10.1021/ic102566c
_journal_volume 50
_journal_year 2011
_chemical_formula_moiety 'C37 H54 N4 O4 Si'
_chemical_formula_sum 'C37 H54 N4 O4 Si'
_chemical_formula_weight 646.93
_chemical_name_systematic
; 
 ? 
;
_space_group_IT_number 29
_symmetry_cell_setting Pca21
_symmetry_space_group_name_Hall 'P 2c -2ac'
_symmetry_space_group_name_H-M 'P c a 21'
_atom_sites_solution_hydrogens geom
_atom_sites_solution_primary direct
_atom_sites_solution_secondary difmap
_audit_creation_method SHELXL-97
_cell_angle_alpha 90.00
_cell_angle_beta 90.00
_cell_angle_gamma 90.00
_cell_formula_units_Z 4
_cell_length_a 16.6931(14)
_cell_length_b 12.1192(10)
_cell_length_c 17.9703(15)
_cell_measurement_reflns_used 9921
_cell_measurement_temperature 99(2)
_cell_measurement_theta_max 24.866
_cell_measurement_theta_min 2.262
_cell_volume 3635.5(5)
_computing_cell_refinement 'SAINT V7.68A'
_computing_data_collection 'APEX2 v2008.11'
_computing_data_reduction 'SAINT V7.46A'
_computing_molecular_graphics 'XP in SHELXTL Version 2008/3'
_computing_publication_material 'XP in SHELXTL Version 2008/3'
_computing_structure_refinement 'SHELXL-97 (Sheldrick, 2008)'
_computing_structure_solution 'SHELXS-97 (Sheldrick, 2008)'
_diffrn_ambient_temperature 99(2)
_diffrn_measured_fraction_theta_full 0.999
_diffrn_measured_fraction_theta_max 0.999
_diffrn_measurement_device_type 'Bruker Smart Apex II with D8-Goniometer'
_diffrn_measurement_method 'omega scans'
_diffrn_radiation_monochromator 'INCOATEC Quazar mirror optics'
_diffrn_radiation_source 'INCOATEC Mo Microsource'
_diffrn_radiation_type MoK\a
_diffrn_radiation_wavelength 0.71073
_diffrn_reflns_av_R_equivalents 0.0382
_diffrn_reflns_av_sigmaI/netI 0.0205
_diffrn_reflns_limit_h_max 21
_diffrn_reflns_limit_h_min -21
_diffrn_reflns_limit_k_max 15
_diffrn_reflns_limit_k_min -15
_diffrn_reflns_limit_l_max 23
_diffrn_reflns_limit_l_min -23
_diffrn_reflns_number 66985
_diffrn_reflns_theta_full 27.13
_diffrn_reflns_theta_max 27.13
_diffrn_reflns_theta_min 1.68
_exptl_absorpt_coefficient_mu 0.108
_exptl_absorpt_correction_T_max 0.990
_exptl_absorpt_correction_T_min 0.9648
_exptl_absorpt_correction_type multi-scan
_exptl_absorpt_process_details SADABS-2008/2
_exptl_crystal_colour colourless
_exptl_crystal_density_diffrn 1.182
_exptl_crystal_description block
_exptl_crystal_F_000 1400
_exptl_crystal_size_max 0.15
_exptl_crystal_size_mid 0.12
_exptl_crystal_size_min 0.09
_refine_diff_density_max 0.219
_refine_diff_density_min -0.236
_refine_diff_density_rms 0.035
_refine_ls_abs_structure_details 'Flack H D (1983), Acta Cryst. A39, 876-881'
_refine_ls_abs_structure_Flack 0.03(7)
_refine_ls_extinction_method none
_refine_ls_goodness_of_fit_ref 1.057
_refine_ls_hydrogen_treatment constr
_refine_ls_matrix_type full
_refine_ls_number_parameters 428
_refine_ls_number_reflns 8037
_refine_ls_number_restraints 1
_refine_ls_restrained_S_all 1.057
_refine_ls_R_factor_all 0.0322
_refine_ls_R_factor_gt 0.0293
_refine_ls_shift/su_max 0.001
_refine_ls_shift/su_mean 0.000
_refine_ls_structure_factor_coef Fsqd
_refine_ls_weighting_details 'calc w=1/[\s^2^(Fo^2^)+(0.0384P)^2^+0.7268P] where P=(Fo^2^+2Fc^2^)/3'
_refine_ls_weighting_scheme calc
_refine_ls_wR_factor_gt 0.0719
_refine_ls_wR_factor_ref 0.0737
_reflns_number_gt 7612
_reflns_number_total 8037
_reflns_threshold_expression >2sigma(I)
_cod_data_source_file ic102566c_si_003.cif
_cod_data_source_block pca21
_cod_database_code 4324792

loop_
_symmetry_equiv_pos_as_xyz
'x, y, z'
'-x, -y, z+1/2'
'x+1/2, -y, z'
'-x+1/2, y, z+1/2'

loop_
_atom_site_label
_atom_site_type_symbol
_atom_site_fract_x
_atom_site_fract_y
_atom_site_fract_z
_atom_site_U_iso_or_equiv
_atom_site_adp_type
_atom_site_occupancy
_atom_site_symmetry_multiplicity
_atom_site_calc_flag
_atom_site_refinement_flags
C1 C 0.55551(8) 0.00129(11) 0.72296(7) 0.0145(3) Uani 1 1 d .
C2 C 0.57047(8) -0.10255(12) 0.69077(8) 0.0164(3) Uani 1 1 d .
C3 C 0.52323(9) -0.19126(12) 0.71342(8) 0.0201(3) Uani 1 1 d .
H3 H 0.5311 -0.2616 0.6913 0.024 Uiso 1 1 calc R
C4 C 0.46499(9) -0.17863(12) 0.76762(8) 0.0215(3) Uani 1 1 d .
H4 H 0.4339 -0.2403 0.7827 0.026 Uiso 1 1 calc R
C5 C 0.45189(9) -0.07685(12) 0.79984(8) 0.0196(3) Uani 1 1 d .
H5 H 0.4125 -0.0694 0.8376 0.023 Uiso 1 1 calc R
C6 C 0.49599(8) 0.01551(12) 0.77745(8) 0.0171(3) Uani 1 1 d .
C7 C 0.63560(8) -0.12144(11) 0.63320(9) 0.0180(3) Uani 1 1 d .
H7 H 0.6680 -0.0523 0.6294 0.022 Uiso 1 1 calc R
C8 C 0.59901(9) -0.14467(13) 0.55673(8) 0.0233(3) Uani 1 1 d .
H8A H 0.5687 -0.2139 0.5585 0.035 Uiso 1 1 calc R
H8B H 0.6418 -0.1508 0.5197 0.035 Uiso 1 1 calc R
H8C H 0.5630 -0.0841 0.5430 0.035 Uiso 1 1 calc R
C9 C 0.69203(10) -0.21555(14) 0.65527(10) 0.0282(3) Uani 1 1 d .
H9A H 0.7138 -0.2013 0.7050 0.042 Uiso 1 1 calc R
H9B H 0.7360 -0.2202 0.6193 0.042 Uiso 1 1 calc R
H9C H 0.6623 -0.2853 0.6556 0.042 Uiso 1 1 calc R
C10 C 0.48012(9) 0.12626(12) 0.81415(8) 0.0210(3) Uani 1 1 d .
H10 H 0.5024 0.1851 0.7811 0.025 Uiso 1 1 calc R
C11 C 0.39060(10) 0.14846(15) 0.82403(11) 0.0315(4) Uani 1 1 d .
H11A H 0.3635 0.1413 0.7759 0.047 Uiso 1 1 calc R
H11B H 0.3828 0.2233 0.8434 0.047 Uiso 1 1 calc R
H11C H 0.3681 0.0950 0.8592 0.047 Uiso 1 1 calc R
C12 C 0.52268(11) 0.13403(16) 0.88941(10) 0.0325(4) Uani 1 1 d .
H12A H 0.5040 0.0744 0.9219 0.049 Uiso 1 1 calc R
H12B H 0.5106 0.2054 0.9125 0.049 Uiso 1 1 calc R
H12C H 0.5806 0.1273 0.8820 0.049 Uiso 1 1 calc R
C13 C 0.57369(8) 0.40109(11) 0.60897(8) 0.0163(3) Uani 1 1 d .
C14 C 0.50248(8) 0.44772(11) 0.63623(8) 0.0187(3) Uani 1 1 d .
C15 C 0.46714(9) 0.53340(12) 0.59604(9) 0.0236(3) Uani 1 1 d .
H15 H 0.4194 0.5666 0.6141 0.028 Uiso 1 1 calc R
C16 C 0.50084(9) 0.57062(12) 0.53013(9) 0.0245(3) Uani 1 1 d .
H16 H 0.4755 0.6276 0.5025 0.029 Uiso 1 1 calc R
C17 C 0.57106(9) 0.52484(12) 0.50481(9) 0.0226(3) Uani 1 1 d .
H17 H 0.5941 0.5518 0.4600 0.027 Uiso 1 1 calc R
C18 C 0.60932(8) 0.43974(11) 0.54327(8) 0.0177(3) Uani 1 1 d .
C19 C 0.46302(9) 0.41011(13) 0.70811(9) 0.0236(3) Uani 1 1 d .
H19 H 0.4912 0.3419 0.7253 0.028 Uiso 1 1 calc R
C20 C 0.47215(15) 0.49739(18) 0.76864(11) 0.0516(6) Uani 1 1 d .
H20A H 0.4454 0.5655 0.7530 0.077 Uiso 1 1 calc R
H20B H 0.5292 0.5122 0.7770 0.077 Uiso 1 1 calc R
H20C H 0.4478 0.4706 0.8149 0.077 Uiso 1 1 calc R
C21 C 0.37482(11) 0.38134(17) 0.69636(12) 0.0399(4) Uani 1 1 d .
H21A H 0.3522 0.3528 0.7429 0.060 Uiso 1 1 calc R
H21B H 0.3702 0.3251 0.6574 0.060 Uiso 1 1 calc R
H21C H 0.3454 0.4477 0.6813 0.060 Uiso 1 1 calc R
C22 C 0.68779(9) 0.39531(13) 0.51270(9) 0.0208(3) Uani 1 1 d .
H22 H 0.7053 0.3325 0.5449 0.025 Uiso 1 1 calc R
C23 C 0.75302(10) 0.48428(14) 0.51496(11) 0.0341(4) Uani 1 1 d .
H23A H 0.7373 0.5463 0.4832 0.051 Uiso 1 1 calc R
H23B H 0.8036 0.4532 0.4969 0.051 Uiso 1 1 calc R
H23C H 0.7599 0.5102 0.5662 0.051 Uiso 1 1 calc R
C24 C 0.67816(11) 0.35220(15) 0.43290(9) 0.0288(4) Uani 1 1 d .
H24A H 0.6345 0.2982 0.4313 0.043 Uiso 1 1 calc R
H24B H 0.7281 0.3169 0.4169 0.043 Uiso 1 1 calc R
H24C H 0.6657 0.4139 0.3996 0.043 Uiso 1 1 calc R
C25 C 0.69328(11) 0.43371(14) 0.72054(10) 0.0326(4) Uani 1 1 d .
H25A H 0.6739 0.4944 0.6923 0.039 Uiso 1 1 calc R
H25B H 0.7315 0.4455 0.7589 0.039 Uiso 1 1 calc R
C26 C 0.66642(9) 0.33062(12) 0.70619(8) 0.0191(3) Uani 1 1 d .
C27 C 0.69550(8) 0.23582(12) 0.74745(8) 0.0186(3) Uani 1 1 d .
H27 H 0.7402 0.2492 0.7789 0.022 Uiso 1 1 calc R
C28 C 0.66765(8) 0.13080(12) 0.74718(8) 0.0157(3) Uani 1 1 d .
C29 C 0.70536(9) 0.04344(13) 0.79331(8) 0.0221(3) Uani 1 1 d .
H29A H 0.7479 0.0759 0.8239 0.033 Uiso 1 1 calc R
H29B H 0.7283 -0.0133 0.7608 0.033 Uiso 1 1 calc R
H29C H 0.6648 0.0100 0.8257 0.033 Uiso 1 1 calc R
C30 C 0.29771(9) 0.19064(13) 0.41771(8) 0.0212(3) Uani 1 1 d .
H30A H 0.2803 0.1161 0.4314 0.032 Uiso 1 1 calc R
H30B H 0.2852 0.2042 0.3652 0.032 Uiso 1 1 calc R
H30C H 0.2697 0.2448 0.4487 0.032 Uiso 1 1 calc R
C31 C 0.41876(10) 0.31458(13) 0.41141(9) 0.0257(3) Uani 1 1 d .
H31A H 0.3916 0.3696 0.4425 0.039 Uiso 1 1 calc R
H31B H 0.4087 0.3309 0.3588 0.039 Uiso 1 1 calc R
H31C H 0.4765 0.3169 0.4211 0.039 Uiso 1 1 calc R
C32 C 0.38696(9) 0.20098(12) 0.42968(8) 0.0175(3) Uani 1 1 d .
H32 H 0.4158 0.1441 0.3996 0.021 Uiso 1 1 calc R
C33 C 0.47297(8) 0.16290(11) 0.53233(8) 0.0149(3) Uani 1 1 d .
C34 C 0.84117(8) 0.03206(13) 0.62230(10) 0.0262(3) Uani 1 1 d .
H34A H 0.8293 0.0750 0.6672 0.039 Uiso 1 1 calc R
H34B H 0.8992 0.0209 0.6183 0.039 Uiso 1 1 calc R
H34C H 0.8143 -0.0397 0.6253 0.039 Uiso 1 1 calc R
C35 C 0.81149(8) 0.09369(12) 0.55473(8) 0.0198(3) Uani 1 1 d .
H35 H 0.8181 0.0472 0.5092 0.024 Uiso 1 1 calc R
C36 C 0.85351(9) 0.20260(14) 0.54473(12) 0.0337(4) Uani 1 1 d .
H36A H 0.8341 0.2384 0.4993 0.051 Uiso 1 1 calc R
H36B H 0.9114 0.1902 0.5408 0.051 Uiso 1 1 calc R
H36C H 0.8424 0.2501 0.5876 0.051 Uiso 1 1 calc R
C37 C 0.67380(8) 0.10412(11) 0.51070(8) 0.0146(3) Uani 1 1 d .
N1 N 0.60276(7) 0.09749(9) 0.70100(6) 0.0136(2) Uani 1 1 d .
N2 N 0.60934(7) 0.30928(9) 0.64953(6) 0.0142(2) Uani 1 1 d .
N4 N 0.60098(6) 0.13439(9) 0.53882(6) 0.0141(2) Uani 1 1 d .
N5 N 0.53263(7) 0.13644(10) 0.49088(6) 0.0159(2) Uani 1 1 d .
O1 O 0.39844(6) 0.17908(9) 0.50963(6) 0.0184(2) Uani 1 1 d .
O3 O 0.72649(5) 0.11638(8) 0.56770(5) 0.0161(2) Uani 1 1 d .
O4 O 0.68952(6) 0.07216(9) 0.44904(6) 0.0211(2) Uani 1 1 d .
O10 O 0.48137(6) 0.17903(8) 0.60655(5) 0.0144(2) Uani 1 1 d .
Si1 Si 0.57873(2) 0.17931(3) 0.62827(2) 0.01149(7) Uani 1 1 d .

loop_
_atom_site_aniso_label
_atom_site_aniso_U_11
_atom_site_aniso_U_22
_atom_site_aniso_U_33
_atom_site_aniso_U_23
_atom_site_aniso_U_13
_atom_site_aniso_U_12
C1 0.0148(6) 0.0154(6) 0.0132(6) 0.0030(5) -0.0029(5) -0.0018(5)
C2 0.0156(6) 0.0173(7) 0.0164(7) 0.0020(5) -0.0016(5) -0.0001(5)
C3 0.0224(7) 0.0156(7) 0.0223(7) 0.0002(5) -0.0001(6) -0.0013(6)
C4 0.0235(7) 0.0184(7) 0.0226(8) 0.0060(6) -0.0006(6) -0.0057(6)
C5 0.0175(7) 0.0241(7) 0.0171(7) 0.0049(6) 0.0015(5) -0.0011(6)
C6 0.0170(6) 0.0197(7) 0.0145(6) 0.0020(5) -0.0019(5) 0.0008(5)
C7 0.0186(6) 0.0156(6) 0.0199(7) -0.0013(6) 0.0010(6) 0.0005(5)
C8 0.0270(8) 0.0232(8) 0.0196(7) -0.0040(6) 0.0012(6) -0.0013(6)
C9 0.0263(8) 0.0232(8) 0.0351(9) 0.0004(7) 0.0016(7) 0.0078(6)
C10 0.0244(7) 0.0192(7) 0.0193(7) 0.0002(6) 0.0062(6) -0.0002(6)
C11 0.0261(8) 0.0311(9) 0.0375(10) -0.0022(8) 0.0067(7) 0.0059(7)
C12 0.0343(9) 0.0375(10) 0.0258(9) -0.0094(7) 0.0031(7) -0.0005(7)
C13 0.0193(7) 0.0104(6) 0.0191(7) 0.0002(5) -0.0031(5) -0.0020(5)
C14 0.0215(7) 0.0136(6) 0.0209(7) -0.0023(6) -0.0008(6) -0.0024(5)
C15 0.0222(7) 0.0168(7) 0.0319(8) 0.0003(6) -0.0003(6) 0.0034(6)
C16 0.0285(8) 0.0148(7) 0.0301(8) 0.0058(6) -0.0046(7) 0.0018(6)
C17 0.0267(8) 0.0189(7) 0.0221(7) 0.0050(6) -0.0009(6) -0.0017(6)
C18 0.0178(7) 0.0157(6) 0.0196(7) -0.0005(5) -0.0020(5) -0.0026(5)
C19 0.0260(8) 0.0188(7) 0.0261(8) 0.0018(6) 0.0059(6) 0.0047(6)
C20 0.0777(15) 0.0459(12) 0.0310(10) -0.0128(9) 0.0190(10) -0.0127(11)
C21 0.0260(9) 0.0468(11) 0.0469(11) 0.0121(9) 0.0126(8) 0.0031(8)
C22 0.0188(7) 0.0219(7) 0.0218(7) 0.0057(6) 0.0019(6) -0.0004(6)
C23 0.0212(7) 0.0316(9) 0.0495(11) 0.0084(8) 0.0033(7) -0.0064(7)
C24 0.0315(9) 0.0340(9) 0.0209(8) 0.0050(7) 0.0046(6) 0.0058(7)
C25 0.0425(10) 0.0233(8) 0.0318(9) 0.0006(7) -0.0175(8) -0.0090(7)
C26 0.0185(7) 0.0208(7) 0.0180(7) -0.0015(6) -0.0026(5) -0.0044(6)
C27 0.0170(6) 0.0246(7) 0.0141(6) -0.0008(6) -0.0043(5) -0.0033(5)
C28 0.0134(6) 0.0220(7) 0.0118(6) 0.0002(5) -0.0017(5) 0.0013(5)
C29 0.0237(7) 0.0231(8) 0.0197(7) 0.0040(6) -0.0059(6) 0.0012(6)
C30 0.0160(7) 0.0259(8) 0.0218(7) -0.0018(6) -0.0056(6) 0.0009(6)
C31 0.0229(8) 0.0258(8) 0.0285(8) 0.0063(6) -0.0015(6) 0.0000(6)
C32 0.0173(7) 0.0219(7) 0.0132(6) -0.0007(5) -0.0035(5) 0.0026(6)
C33 0.0140(6) 0.0164(6) 0.0143(6) 0.0003(5) -0.0028(5) -0.0013(5)
C34 0.0172(7) 0.0314(8) 0.0300(8) 0.0019(7) -0.0015(6) 0.0040(6)
C35 0.0106(6) 0.0259(7) 0.0228(7) -0.0035(6) 0.0033(5) 0.0032(5)
C36 0.0172(7) 0.0326(9) 0.0513(11) 0.0108(8) 0.0044(7) -0.0012(6)
C37 0.0147(6) 0.0147(6) 0.0143(6) -0.0008(5) -0.0003(5) -0.0005(5)
N1 0.0137(5) 0.0142(5) 0.0129(5) 0.0006(4) -0.0011(4) -0.0012(4)
N2 0.0151(5) 0.0128(5) 0.0146(5) 0.0009(4) -0.0030(4) -0.0010(4)
N4 0.0122(5) 0.0191(6) 0.0109(5) -0.0019(4) -0.0022(4) 0.0003(4)
N5 0.0124(5) 0.0209(6) 0.0143(6) -0.0007(5) -0.0032(4) 0.0002(5)
O1 0.0122(4) 0.0292(6) 0.0138(5) 0.0017(4) -0.0024(4) 0.0002(4)
O3 0.0105(4) 0.0238(5) 0.0141(5) -0.0032(4) -0.0006(4) 0.0020(4)
O4 0.0177(5) 0.0306(6) 0.0151(5) -0.0054(4) 0.0009(4) 0.0018(4)
O10 0.0130(4) 0.0170(5) 0.0131(5) -0.0007(4) -0.0005(3) -0.0004(4)
Si1 0.01105(15) 0.01282(16) 0.01061(15) 0.00003(14) -0.00061(14) -0.00017(12)

loop_
_atom_type_symbol
_atom_type_description
_atom_type_scat_dispersion_real
_atom_type_scat_dispersion_imag
_atom_type_scat_source
C C 0.0033 0.0016 'International Tables Vol C Tables 4.2.6.8 and 6.1.1.4'
H H 0.0000 0.0000 'International Tables Vol C Tables 4.2.6.8 and 6.1.1.4'
N N 0.0061 0.0033 'International Tables Vol C Tables 4.2.6.8 and 6.1.1.4'
O O 0.0106 0.0060 'International Tables Vol C Tables 4.2.6.8 and 6.1.1.4'
Si Si 0.0817 0.0704 'International Tables Vol C Tables 4.2.6.8 and 6.1.1.4'

loop_
_geom_angle_atom_site_label_1
_geom_angle_atom_site_label_2
_geom_angle_atom_site_label_3
_geom_angle
C6 C1 C2 121.42(12)
C6 C1 N1 118.15(12)
C2 C1 N1 120.43(12)
C3 C2 C1 117.99(13)
C3 C2 C7 119.19(13)
C1 C2 C7 122.82(12)
C4 C3 C2 121.15(14)
C4 C3 H3 119.4
C2 C3 H3 119.4
C5 C4 C3 120.34(13)
C5 C4 H4 119.8
C3 C4 H4 119.8
C4 C5 C6 120.75(13)
C4 C5 H5 119.6
C6 C5 H5 119.6
C5 C6 C1 118.31(13)
C5 C6 C10 119.37(13)
C1 C6 C10 122.28(12)
C2 C7 C8 110.73(11)
C2 C7 C9 112.11(13)
C8 C7 C9 109.95(12)
C2 C7 H7 108.0
C8 C7 H7 108.0
C9 C7 H7 108.0
C7 C8 H8A 109.5
C7 C8 H8B 109.5
H8A C8 H8B 109.5
C7 C8 H8C 109.5
H8A C8 H8C 109.5
H8B C8 H8C 109.5
C7 C9 H9A 109.5
C7 C9 H9B 109.5
H9A C9 H9B 109.5
C7 C9 H9C 109.5
H9A C9 H9C 109.5
H9B C9 H9C 109.5
C6 C10 C11 112.12(13)
C6 C10 C12 110.91(13)
C11 C10 C12 109.90(13)
C6 C10 H10 107.9
C11 C10 H10 107.9
C12 C10 H10 107.9
C10 C11 H11A 109.5
C10 C11 H11B 109.5
H11A C11 H11B 109.5
C10 C11 H11C 109.5
H11A C11 H11C 109.5
H11B C11 H11C 109.5
C10 C12 H12A 109.5
C10 C12 H12B 109.5
H12A C12 H12B 109.5
C10 C12 H12C 109.5
H12A C12 H12C 109.5
H12B C12 H12C 109.5
C18 C13 C14 121.21(13)
C18 C13 N2 120.18(12)
C14 C13 N2 118.59(12)
C15 C14 C13 118.48(14)
C15 C14 C19 118.66(13)
C13 C14 C19 122.85(13)
C16 C15 C14 120.83(14)
C16 C15 H15 119.6
C14 C15 H15 119.6
C17 C16 C15 119.83(14)
C17 C16 H16 120.1
C15 C16 H16 120.1
C16 C17 C18 121.64(14)
C16 C17 H17 119.2
C18 C17 H17 119.2
C17 C18 C13 117.99(13)
C17 C18 C22 118.51(13)
C13 C18 C22 123.49(13)
C14 C19 C20 110.79(14)
C14 C19 C21 111.64(14)
C20 C19 C21 110.68(16)
C14 C19 H19 107.9
C20 C19 H19 107.9
C21 C19 H19 107.9
C19 C20 H20A 109.5
C19 C20 H20B 109.5
H20A C20 H20B 109.5
C19 C20 H20C 109.5
H20A C20 H20C 109.5
H20B C20 H20C 109.5
C19 C21 H21A 109.5
C19 C21 H21B 109.5
H21A C21 H21B 109.5
C19 C21 H21C 109.5
H21A C21 H21C 109.5
H21B C21 H21C 109.5
C18 C22 C23 110.71(13)
C18 C22 C24 111.61(13)
C23 C22 C24 109.79(14)
C18 C22 H22 108.2
C23 C22 H22 108.2
C24 C22 H22 108.2
C22 C23 H23A 109.5
C22 C23 H23B 109.5
H23A C23 H23B 109.5
C22 C23 H23C 109.5
H23A C23 H23C 109.5
H23B C23 H23C 109.5
C22 C24 H24A 109.5
C22 C24 H24B 109.5
H24A C24 H24B 109.5
C22 C24 H24C 109.5
H24A C24 H24C 109.5
H24B C24 H24C 109.5
C26 C25 H25A 120.0
C26 C25 H25B 120.0
H25A C25 H25B 120.0
C25 C26 N2 121.88(14)
C25 C26 C27 121.56(14)
N2 C26 C27 116.56(12)
C28 C27 C26 128.84(13)
C28 C27 H27 115.6
C26 C27 H27 115.6
C27 C28 N1 121.99(13)
C27 C28 C29 121.48(13)
N1 C28 C29 116.49(12)
C28 C29 H29A 109.5
C28 C29 H29B 109.5
H29A C29 H29B 109.5
C28 C29 H29C 109.5
H29A C29 H29C 109.5
H29B C29 H29C 109.5
C32 C30 H30A 109.5
C32 C30 H30B 109.5
H30A C30 H30B 109.5
C32 C30 H30C 109.5
H30A C30 H30C 109.5
H30B C30 H30C 109.5
C32 C31 H31A 109.5
C32 C31 H31B 109.5
H31A C31 H31B 109.5
C32 C31 H31C 109.5
H31A C31 H31C 109.5
H31B C31 H31C 109.5
O1 C32 C30 104.61(11)
O1 C32 C31 109.28(12)
C30 C32 C31 113.01(12)
O1 C32 H32 109.9
C30 C32 H32 109.9
C31 C32 H32 109.9
N5 C33 O1 125.94(12)
N5 C33 O10 121.78(12)
O1 C33 O10 112.28(11)
C35 C34 H34A 109.5
C35 C34 H34B 109.5
H34A C34 H34B 109.5
C35 C34 H34C 109.5
H34A C34 H34C 109.5
H34B C34 H34C 109.5
O3 C35 C36 107.81(12)
O3 C35 C34 106.45(11)
C36 C35 C34 112.15(13)
O3 C35 H35 110.1
C36 C35 H35 110.1
C34 C35 H35 110.1
C35 C36 H36A 109.5
C35 C36 H36B 109.5
H36A C36 H36B 109.5
C35 C36 H36C 109.5
H36A C36 H36C 109.5
H36B C36 H36C 109.5
O4 C37 O3 126.07(13)
O4 C37 N4 128.39(13)
O3 C37 N4 105.54(11)
C28 N1 C1 118.66(11)
C28 N1 Si1 117.74(9)
C1 N1 Si1 123.30(9)
C26 N2 C13 119.62(11)
C26 N2 Si1 122.17(9)
C13 N2 Si1 118.20(9)
C37 N4 N5 119.45(11)
C37 N4 Si1 128.05(9)
N5 N4 Si1 112.42(8)
C33 N5 N4 105.88(11)
C33 O1 C32 116.70(11)
C37 O3 C35 119.15(11)
C33 O10 Si1 109.31(8)
O10 Si1 N1 114.23(5)
O10 Si1 N2 110.29(5)
N1 Si1 N2 107.39(6)
O10 Si1 N4 89.49(5)
N1 Si1 N4 118.77(6)
N2 Si1 N4 115.73(6)

loop_
_geom_bond_atom_site_label_1
_geom_bond_atom_site_label_2
_geom_bond_distance
C1 C6 1.4056(19)
C1 C2 1.407(2)
C1 N1 1.4619(17)
C2 C3 1.394(2)
C2 C7 1.518(2)
C3 C4 1.385(2)
C3 H3 0.9500
C4 C5 1.380(2)
C4 H4 0.9500
C5 C6 1.399(2)
C5 H5 0.9500
C6 C10 1.519(2)
C7 C8 1.530(2)
C7 C9 1.531(2)
C7 H7 1.0000
C8 H8A 0.9800
C8 H8B 0.9800
C8 H8C 0.9800
C9 H9A 0.9800
C9 H9B 0.9800
C9 H9C 0.9800
C10 C11 1.529(2)
C10 C12 1.531(2)
C10 H10 1.0000
C11 H11A 0.9800
C11 H11B 0.9800
C11 H11C 0.9800
C12 H12A 0.9800
C12 H12B 0.9800
C12 H12C 0.9800
C13 C18 1.403(2)
C13 C14 1.4043(19)
C13 N2 1.4572(17)
C14 C15 1.396(2)
C14 C19 1.520(2)
C15 C16 1.387(2)
C15 H15 0.9500
C16 C17 1.374(2)
C16 H16 0.9500
C17 C18 1.396(2)
C17 H17 0.9500
C18 C22 1.519(2)
C19 C20 1.525(2)
C19 C21 1.528(2)
C19 H19 1.0000
C20 H20A 0.9800
C20 H20B 0.9800
C20 H20C 0.9800
C21 H21A 0.9800
C21 H21B 0.9800
C21 H21C 0.9800
C22 C23 1.533(2)
C22 C24 1.535(2)
C22 H22 1.0000
C23 H23A 0.9800
C23 H23B 0.9800
C23 H23C 0.9800
C24 H24A 0.9800
C24 H24B 0.9800
C24 H24C 0.9800
C25 C26 1.352(2)
C25 H25A 0.9500
C25 H25B 0.9500
C26 N2 1.4184(18)
C26 C27 1.451(2)
C27 C28 1.355(2)
C27 H27 0.9500
C28 N1 1.4229(17)
C28 C29 1.4849(19)
C29 H29A 0.9800
C29 H29B 0.9800
C29 H29C 0.9800
C30 C32 1.5105(19)
C30 H30A 0.9800
C30 H30B 0.9800
C30 H30C 0.9800
C31 C32 1.512(2)
C31 H31A 0.9800
C31 H31B 0.9800
C31 H31C 0.9800
C32 O1 1.4736(17)
C32 H32 1.0000
C33 N5 1.2843(18)
C33 O1 1.3240(16)
C33 O10 1.3553(16)
C34 C35 1.509(2)
C34 H34A 0.9800
C34 H34B 0.9800
C34 H34C 0.9800
C35 O3 1.4639(15)
C35 C36 1.506(2)
C35 H35 1.0000
C36 H36A 0.9800
C36 H36B 0.9800
C36 H36C 0.9800
C37 O4 1.2029(17)
C37 O3 1.3582(17)
C37 N4 1.3666(17)
N1 Si1 1.6889(12)
N2 Si1 1.6994(12)
N4 N5 1.4299(15)
N4 Si1 1.7373(12)
O10 Si1 1.6714(10)

loop_
_geom_torsion_atom_site_label_1
_geom_torsion_atom_site_label_2
_geom_torsion_atom_site_label_3
_geom_torsion_atom_site_label_4
_geom_torsion
C6 C1 C2 C3 1.3(2)
N1 C1 C2 C3 -179.58(12)
C6 C1 C2 C7 -178.46(13)
N1 C1 C2 C7 0.7(2)
C1 C2 C3 C4 -2.0(2)
C7 C2 C3 C4 177.77(13)
C2 C3 C4 C5 0.8(2)
C3 C4 C5 C6 1.2(2)
C4 C5 C6 C1 -1.8(2)
C4 C5 C6 C10 -179.93(13)
C2 C1 C6 C5 0.6(2)
N1 C1 C6 C5 -178.57(12)
C2 C1 C6 C10 178.61(13)
N1 C1 C6 C10 -0.55(19)
C3 C2 C7 C8 70.09(17)
C1 C2 C7 C8 -110.17(15)
C3 C2 C7 C9 -53.10(18)
C1 C2 C7 C9 126.64(15)
C5 C6 C10 C11 -42.87(19)
C1 C6 C10 C11 139.14(14)
C5 C6 C10 C12 80.41(17)
C1 C6 C10 C12 -97.59(16)
C18 C13 C14 C15 0.5(2)
N2 C13 C14 C15 -178.06(12)
C18 C13 C14 C19 -178.52(13)
N2 C13 C14 C19 2.9(2)
C13 C14 C15 C16 0.9(2)
C19 C14 C15 C16 -179.97(14)
C14 C15 C16 C17 -1.7(2)
C15 C16 C17 C18 1.1(2)
C16 C17 C18 C13 0.4(2)
C16 C17 C18 C22 -178.56(14)
C14 C13 C18 C17 -1.2(2)
N2 C13 C18 C17 177.39(12)
C14 C13 C18 C22 177.71(13)
N2 C13 C18 C22 -3.7(2)
C15 C14 C19 C20 -70.4(2)
C13 C14 C19 C20 108.63(18)
C15 C14 C19 C21 53.43(19)
C13 C14 C19 C21 -127.53(15)
C17 C18 C22 C23 64.78(18)
C13 C18 C22 C23 -114.11(16)
C17 C18 C22 C24 -57.85(18)
C13 C18 C22 C24 123.26(15)
C25 C26 C27 C28 170.24(17)
N2 C26 C27 C28 -10.6(2)
C26 C27 C28 N1 2.1(2)
C26 C27 C28 C29 179.86(14)
C27 C28 N1 C1 -155.87(13)
C29 C28 N1 C1 26.23(18)
C27 C28 N1 Si1 18.01(18)
C29 C28 N1 Si1 -159.89(10)
C6 C1 N1 C28 80.38(15)
C2 C1 N1 C28 -98.78(15)
C6 C1 N1 Si1 -93.14(14)
C2 C1 N1 Si1 87.70(14)
C25 C26 N2 C13 -4.7(2)
C27 C26 N2 C13 176.14(12)
C25 C26 N2 Si1 176.90(13)
C27 C26 N2 Si1 -2.25(18)
C18 C13 N2 C26 90.77(16)
C14 C13 N2 C26 -90.62(16)
C18 C13 N2 Si1 -90.77(14)
C14 C13 N2 Si1 87.83(14)
O4 C37 N4 N5 -4.0(2)
O3 C37 N4 N5 176.59(11)
O4 C37 N4 Si1 179.37(12)
O3 C37 N4 Si1 -0.02(16)
O1 C33 N5 N4 176.75(13)
O10 C33 N5 N4 -2.25(17)
C37 N4 N5 C33 177.39(12)
Si1 N4 N5 C33 -5.50(13)
N5 C33 O1 C32 -19.1(2)
O10 C33 O1 C32 159.97(11)
C30 C32 O1 C33 167.87(12)
C31 C32 O1 C33 -70.85(15)
O4 C37 O3 C35 2.6(2)
N4 C37 O3 C35 -178.01(11)
C36 C35 O3 C37 100.99(15)
C34 C35 O3 C37 -138.49(12)
N5 C33 O10 Si1 9.12(16)
O1 C33 O10 Si1 -170.01(9)
C33 O10 Si1 N1 -131.10(9)
C33 O10 Si1 N2 107.85(9)
C33 O10 Si1 N4 -9.51(9)
C28 N1 Si1 O10 -148.19(9)
C1 N1 Si1 O10 25.39(12)
C28 N1 Si1 N2 -25.54(11)
C1 N1 Si1 N2 148.03(10)
C28 N1 Si1 N4 108.16(11)
C1 N1 Si1 N4 -78.27(11)
C26 N2 Si1 O10 143.30(11)
C13 N2 Si1 O10 -35.11(11)
C26 N2 Si1 N1 18.25(12)
C13 N2 Si1 N1 -160.17(10)
C26 N2 Si1 N4 -117.04(11)
C13 N2 Si1 N4 64.54(11)
C37 N4 Si1 O10 -174.26(12)
N5 N4 Si1 O10 8.93(9)
C37 N4 Si1 N1 -56.65(14)
N5 N4 Si1 N1 126.54(9)
C37 N4 Si1 N2 73.36(13)
N5 N4 Si1 N2 -103.45(9)
